data_4328796
loop_
_publ_author_name
'Baofei Pan'
'Zhequan Xu'
'Mark W. Bezpalko'
'Bruce M. Foxman'
'Christine M. Thomas'

_publ_section_title
;
 N-Heterocyclic Phosphenium Ligands as Sterically and
 Electronically-Tunable Isolobal Analogues of Nitrosyls
;
_journal_name_full 'Inorganic Chemistry'
_journal_page_first 4170
_journal_page_last 4179
_journal_paper_doi 10.1021/ic202581v
_journal_volume 51
_journal_year 2012
_chemical_formula_moiety 'C43 H45 Cl4 F6 N2 P5 Pt1'
_chemical_formula_sum 'C43 H45 Cl4 F6 N2 P5 Pt'
_chemical_formula_weight 1195.60
_space_group_IT_number 14
_symmetry_cell_setting monoclinic
_symmetry_space_group_name_Hall '-P 2yn'
_symmetry_space_group_name_H-M 'P 1 21/n 1'
_atom_sites_solution_hydrogens difmap
_atom_sites_solution_primary direct
_audit_creation_date 11-07-21
_audit_creation_method CRYSTALS_ver_14.23
_cell_angle_alpha 90
_cell_angle_beta 90.001(2)
_cell_angle_gamma 90
_cell_formula_units_Z 4
_cell_length_a 14.0985(7)
_cell_length_b 20.2454(11)
_cell_length_c 15.8618(8)
_cell_measurement_reflns_used 9476
_cell_measurement_temperature 120
_cell_measurement_theta_max 29
_cell_measurement_theta_min 3
_cell_volume 4527.4(4)
_computing_cell_refinement 'Apex2 (Bruker AXS, 2006)'
_computing_data_collection 'Apex2 (Bruker AXS, 2006)'
_computing_data_reduction 'Apex2 (Bruker AXS, 2006)'
_computing_molecular_graphics 'CAMERON (Watkin et al., 1996)'
_computing_publication_material 'CRYSTALS (Betteridge et al., 2003)'
_computing_structure_refinement 'CRYSTALS (Betteridge et al., 2003)'
_computing_structure_solution 'SIR92 (Altomare et al., 1994)'
_diffrn_ambient_temperature 120
_diffrn_measured_fraction_theta_full 0.995
_diffrn_measured_fraction_theta_max 0.992
_diffrn_measurement_device Area
_diffrn_measurement_device_type 'Bruker Kappa Apex2'
_diffrn_measurement_method '\f & \w scans'
_diffrn_radiation_monochromator graphite
_diffrn_radiation_type 'Mo K\a'
_diffrn_radiation_wavelength 0.71073
_diffrn_reflns_av_R_equivalents 0.040
_diffrn_reflns_limit_h_max 19
_diffrn_reflns_limit_h_min -19
_diffrn_reflns_limit_k_max 28
_diffrn_reflns_limit_k_min -28
_diffrn_reflns_limit_l_max 21
_diffrn_reflns_limit_l_min -21
_diffrn_reflns_number 52162
_diffrn_reflns_theta_full 28.050
_diffrn_reflns_theta_max 29.526
_diffrn_reflns_theta_min 1.631
_diffrn_standards_number 0
_exptl_absorpt_coefficient_mu 3.572
_exptl_absorpt_correction_T_max 0.67
_exptl_absorpt_correction_T_min 0.43
_exptl_absorpt_correction_type numerical
_exptl_absorpt_process_details
; 
 Analytical Absorption (De Meulenaer & Tompa, 1965) 
;
_exptl_crystal_colour yellow
_exptl_crystal_density_diffrn 1.754
_exptl_crystal_description prism
_exptl_crystal_F_000 2368
_exptl_crystal_size_max 0.304
_exptl_crystal_size_mid 0.236
_exptl_crystal_size_min 0.112
_refine_diff_density_max 1.10
_refine_diff_density_min -0.96
_refine_ls_extinction_method none
_refine_ls_goodness_of_fit_ref 1.0049
_refine_ls_hydrogen_treatment constr
_refine_ls_matrix_type full
_refine_ls_number_parameters 551
_refine_ls_number_reflns 12536
_refine_ls_number_restraints 0
_refine_ls_R_factor_all 0.0360
_refine_ls_R_factor_gt 0.0287
_refine_ls_shift/su_max 0.0093086
_refine_ls_shift/su_mean 0.0009250
_refine_ls_structure_factor_coef Fsqd
_refine_ls_weighting_details
;
 Method= Modified Sheldrick 
 w=1/[\s^2^(F^2^) + ( 0.03P)^2^ +10.06P] 
 ,where P=(max(Fo^2^,0) + 2Fc^2^)/3 
;
_refine_ls_weighting_scheme calc
_refine_ls_wR_factor_all 0.0721
_refine_ls_wR_factor_gt 0.0681
_refine_ls_wR_factor_ref 0.0721
_reflns_limit_h_max 19
_reflns_limit_h_min -19
_reflns_limit_k_max 28
_reflns_limit_k_min 0
_reflns_limit_l_max 21
_reflns_limit_l_min 0
_reflns_number_gt 10849
_reflns_number_total 12536
_reflns_threshold_expression I>2.0\s(I)
_oxford_diffrn_Wilson_B_factor 0.00
_oxford_diffrn_Wilson_scale 0.00
_oxford_refine_ls_r_factor_ref 0.0360
_oxford_refine_ls_scale 0.042453(2)
_oxford_reflns_number_all 12536
_oxford_reflns_threshold_expression_ref I>-10.0\s(I)
_oxford_structure_analysis_title 'bfpan_140_0m in P2(1)/n'
_cod_data_source_file ic202581v_si_002_04.cif
_cod_data_source_block 4
_cod_original_sg_symbol_H-M 'P 1 21/n 1 '
_cod_original_formula_sum 'C43 H45 Cl4 F6 N2 P5 Pt1'
_cod_database_code 4328796

loop_
_symmetry_equiv_pos_as_xyz
x,y,z
-x,-y,-z
-x+1/2,y+1/2,-z+1/2
x+1/2,-y+1/2,z+1/2

loop_
_atom_site_label
_atom_site_type_symbol
_atom_site_fract_x
_atom_site_fract_y
_atom_site_fract_z
_atom_site_U_iso_or_equiv
_atom_site_occupancy
_atom_site_adp_type
_atom_site_refinement_flags_posn
Pt1 Pt 0.421291(11) 0.717069(6) 0.256818(10) 0.0153 1.0000 Uani .
Cl1 Cl 0.24927(10) 0.91765(6) 0.25926(11) 0.0445 1.0000 Uani .
Cl2 Cl 0.61180(10) 0.31846(8) 0.24914(16) 0.0622 1.0000 Uani .
Cl3 Cl 0.17367(13) 1.04892(8) 0.23031(13) 0.0614 1.0000 Uani .
Cl4 Cl 0.5757(3) 0.45694(16) 0.27099(18) 0.1588 1.0000 Uani .
P1 P 0.40528(9) 0.70907(6) 0.40092(6) 0.0163 1.0000 Uani .
P2 P 0.26677(6) 0.74668(5) 0.25240(10) 0.0180 1.0000 Uani .
P3 P 0.40397(9) 0.70171(6) 0.11319(7) 0.0152 1.0000 Uani .
P4 P 0.58685(7) 0.73643(5) 0.25501(8) 0.0201 1.0000 Uani .
P5 P -0.05652(7) 0.49508(5) 0.25431(9) 0.0256 1.0000 Uani .
F1 F -0.1128(2) 0.56301(14) 0.2563(3) 0.0500 1.0000 Uani .
F2 F 0.0068(3) 0.5219(2) 0.1794(2) 0.0480 1.0000 Uani .
F3 F 0.0166(3) 0.5234(2) 0.3217(2) 0.0545 1.0000 Uani .
F4 F -0.1189(3) 0.4687(2) 0.3291(2) 0.0521 1.0000 Uani .
F5 F -0.1297(3) 0.4658(2) 0.1876(2) 0.0541 1.0000 Uani .
F6 F 0.0003(2) 0.42679(13) 0.2518(3) 0.0475 1.0000 Uani .
N1 N 0.1989(3) 0.7294(2) 0.3414(2) 0.0214 1.0000 Uani .
N2 N 0.1923(3) 0.6975(2) 0.1886(2) 0.0207 1.0000 Uani .
C1 C 0.5012(4) 0.6660(2) 0.4523(3) 0.0186 1.0000 Uani .
C2 C 0.5238(4) 0.6022(3) 0.4233(3) 0.0256 1.0000 Uani .
C3 C 0.5917(5) 0.5647(3) 0.4638(3) 0.0309 1.0000 Uani .
C4 C 0.6405(4) 0.5904(3) 0.5326(4) 0.0335 1.0000 Uani .
C5 C 0.6217(4) 0.6525(3) 0.5610(3) 0.0335 1.0000 Uani .
C6 C 0.5526(4) 0.6907(3) 0.5216(3) 0.0262 1.0000 Uani .
C7 C 0.3923(4) 0.7875(3) 0.4544(3) 0.0195 1.0000 Uani .
C8 C 0.4063(4) 0.8456(2) 0.4119(3) 0.0207 1.0000 Uani .
C9 C 0.3973(4) 0.9059(3) 0.4542(3) 0.0231 1.0000 Uani .
C10 C 0.3747(4) 0.9063(3) 0.5394(3) 0.0266 1.0000 Uani .
C11 C 0.3600(5) 0.8475(4) 0.5819(4) 0.0314 1.0000 Uani .
C12 C 0.3664(4) 0.7888(3) 0.5409(3) 0.0234 1.0000 Uani .
C13 C 0.3027(5) 0.6621(3) 0.4332(4) 0.0202 1.0000 Uani .
C14 C 0.3100(5) 0.6123(3) 0.4939(3) 0.0246 1.0000 Uani .
C15 C 0.2349(5) 0.5751(3) 0.5190(4) 0.0285 1.0000 Uani .
C16 C 0.1458(5) 0.5874(3) 0.4828(3) 0.0282 1.0000 Uani .
C17 C 0.1363(4) 0.6355(3) 0.4234(3) 0.0250 1.0000 Uani .
C18 C 0.2125(4) 0.6751(3) 0.3971(3) 0.0190 1.0000 Uani .
C19 C 0.1037(3) 0.7397(3) 0.3049(3) 0.0236 1.0000 Uani .
C20 C 0.0959(3) 0.6969(2) 0.2266(3) 0.0231 1.0000 Uani .
C21 C 0.2090(3) 0.6613(2) 0.1170(3) 0.0178 1.0000 Uani .
C22 C 0.1329(4) 0.6268(3) 0.0788(3) 0.0227 1.0000 Uani .
C23 C 0.1464(4) 0.5885(3) 0.0084(3) 0.0242 1.0000 Uani .
C24 C 0.2338(5) 0.5822(3) -0.0273(3) 0.0256 1.0000 Uani .
C25 C 0.3101(4) 0.6152(3) 0.0074(3) 0.0214 1.0000 Uani .
C26 C 0.2998(4) 0.6552(3) 0.0798(4) 0.0151 1.0000 Uani .
C27 C 0.5011(4) 0.6535(2) 0.0671(3) 0.0195 1.0000 Uani .
C28 C 0.5126(4) 0.5901(3) 0.0969(3) 0.0252 1.0000 Uani .
C29 C 0.5826(5) 0.5498(2) 0.0610(3) 0.0313 1.0000 Uani .
C30 C 0.6387(4) 0.5729(3) -0.0025(4) 0.0328 1.0000 Uani .
C31 C 0.6295(4) 0.6377(3) -0.0298(3) 0.0304 1.0000 Uani .
C32 C 0.5583(4) 0.6783(3) 0.0039(3) 0.0254 1.0000 Uani .
C33 C 0.3944(3) 0.7781(2) 0.0544(2) 0.0159 1.0000 Uani .
C34 C 0.4066(4) 0.8380(3) 0.0954(3) 0.0231 1.0000 Uani .
C35 C 0.3981(4) 0.8973(3) 0.0507(3) 0.0240 1.0000 Uani .
C36 C 0.3805(4) 0.8969(3) -0.0339(3) 0.0267 1.0000 Uani .
C37 C 0.3671(5) 0.8376(4) -0.0757(4) 0.0247 1.0000 Uani .
C38 C 0.3749(4) 0.7783(3) -0.0321(3) 0.0221 1.0000 Uani .
C39 C 0.6635(3) 0.6648(2) 0.2516(5) 0.0342 1.0000 Uani .
C40 C 0.6329(4) 0.7840(3) 0.3437(3) 0.0312 1.0000 Uani .
C41 C 0.6282(4) 0.7870(3) 0.1681(3) 0.0273 1.0000 Uani .
C42 C 0.6598(6) 0.3990(4) 0.2616(7) 0.0905 1.0000 Uani .
C43 C 0.2635(5) 1.0043(3) 0.2710(6) 0.0715 1.0000 Uani .
H21 H 0.4933 0.5856 0.3763 0.0308 1.0000 Uiso R
H31 H 0.6042 0.5228 0.4441 0.0370 1.0000 Uiso R
H41 H 0.6860 0.5654 0.5583 0.0407 1.0000 Uiso R
H51 H 0.6553 0.6698 0.6065 0.0400 1.0000 Uiso R
H61 H 0.5410 0.7320 0.5415 0.0310 1.0000 Uiso R
H81 H 0.4198 0.8446 0.3550 0.0254 1.0000 Uiso R
H91 H 0.4058 0.9447 0.4266 0.0283 1.0000 Uiso R
H101 H 0.3691 0.9458 0.5685 0.0319 1.0000 Uiso R
H111 H 0.3462 0.8484 0.6387 0.0373 1.0000 Uiso R
H121 H 0.3542 0.7513 0.5706 0.0277 1.0000 Uiso R
H141 H 0.3678 0.6037 0.5183 0.0301 1.0000 Uiso R
H151 H 0.2419 0.5422 0.5593 0.0339 1.0000 Uiso R
H161 H 0.0935 0.5624 0.4993 0.0341 1.0000 Uiso R
H171 H 0.0781 0.6413 0.3998 0.0301 1.0000 Uiso R
H191 H 0.0947 0.7855 0.2865 0.0283 1.0000 Uiso R
H192 H 0.0545 0.7283 0.3451 0.0282 1.0000 Uiso R
H201 H 0.0488 0.7141 0.1886 0.0280 1.0000 Uiso R
H202 H 0.0789 0.6527 0.2435 0.0279 1.0000 Uiso R
H221 H 0.0741 0.6303 0.1020 0.0273 1.0000 Uiso R
H231 H 0.0949 0.5664 -0.0150 0.0291 1.0000 Uiso R
H241 H 0.2426 0.5560 -0.0746 0.0313 1.0000 Uiso R
H251 H 0.3688 0.6105 -0.0177 0.0266 1.0000 Uiso R
H281 H 0.4750 0.5740 0.1398 0.0302 1.0000 Uiso R
H291 H 0.5908 0.5063 0.0805 0.0382 1.0000 Uiso R
H301 H 0.6835 0.5456 -0.0269 0.0386 1.0000 Uiso R
H311 H 0.6699 0.6547 -0.0698 0.0371 1.0000 Uiso R
H321 H 0.5494 0.7212 -0.0157 0.0298 1.0000 Uiso R
H341 H 0.4203 0.8371 0.1512 0.0284 1.0000 Uiso R
H351 H 0.4050 0.9368 0.0780 0.0286 1.0000 Uiso R
H361 H 0.3762 0.9364 -0.0623 0.0320 1.0000 Uiso R
H371 H 0.3541 0.8372 -0.1327 0.0299 1.0000 Uiso R
H381 H 0.3675 0.7391 -0.0598 0.0267 1.0000 Uiso R
H391 H 0.7285 0.6780 0.2581 0.0510 1.0000 Uiso R
H392 H 0.6488 0.6346 0.2965 0.0508 1.0000 Uiso R
H393 H 0.6576 0.6420 0.1990 0.0511 1.0000 Uiso R
H401 H 0.6227 0.7610 0.3961 0.0468 1.0000 Uiso R
H402 H 0.6998 0.7901 0.3355 0.0468 1.0000 Uiso R
H403 H 0.6030 0.8265 0.3455 0.0472 1.0000 Uiso R
H411 H 0.6970 0.7883 0.1693 0.0407 1.0000 Uiso R
H412 H 0.6037 0.8305 0.1744 0.0412 1.0000 Uiso R
H413 H 0.6071 0.7691 0.1152 0.0412 1.0000 Uiso R
H421 H 0.6979 0.3991 0.3142 0.1094 1.0000 Uiso R
H422 H 0.7020 0.4105 0.2137 0.1093 1.0000 Uiso R
H431 H 0.2690 1.0150 0.3300 0.0861 1.0000 Uiso R
H432 H 0.3207 1.0163 0.2421 0.0861 1.0000 Uiso R

loop_
_atom_site_aniso_label
_atom_site_aniso_U_11
_atom_site_aniso_U_22
_atom_site_aniso_U_33
_atom_site_aniso_U_23
_atom_site_aniso_U_13
_atom_site_aniso_U_12
Pt1 0.01278(5) 0.01838(6) 0.01480(6) 0.00093(7) -0.00158(7) -0.00082(5)
Cl1 0.0504(7) 0.0294(5) 0.0535(8) 0.0004(7) -0.0179(8) 0.0057(5)
Cl2 0.0406(6) 0.0685(9) 0.0775(11) -0.0148(12) -0.0060(10) -0.0132(6)
Cl3 0.0753(11) 0.0391(7) 0.0699(13) -0.0003(8) -0.0245(10) 0.0201(7)
Cl4 0.273(5) 0.112(2) 0.0915(19) -0.0150(16) -0.024(3) 0.118(3)
P1 0.0153(6) 0.0201(6) 0.0135(4) 0.0024(4) -0.0001(4) -0.0014(5)
P2 0.0162(4) 0.0205(4) 0.0175(6) 0.0001(5) -0.0017(5) 0.0014(3)
P3 0.0125(6) 0.0176(5) 0.0154(4) -0.0001(4) 0.0001(4) 0.0007(4)
P4 0.0137(4) 0.0274(4) 0.0192(6) 0.0000(4) -0.0019(7) -0.0026(3)
P5 0.0314(5) 0.0252(5) 0.0201(5) 0.0003(6) -0.0012(6) -0.0008(4)
F1 0.071(2) 0.0426(16) 0.0359(15) -0.0064(18) -0.002(2) 0.0294(14)
F2 0.048(2) 0.054(3) 0.0412(19) 0.0116(17) 0.0168(17) -0.002(2)
F3 0.061(3) 0.049(3) 0.053(2) -0.0089(18) -0.028(2) -0.005(2)
F4 0.071(3) 0.051(3) 0.0347(18) 0.0052(16) 0.0227(18) -0.003(2)
F5 0.054(3) 0.069(3) 0.0389(19) -0.0054(18) -0.0137(18) -0.015(2)
F6 0.0655(19) 0.0361(15) 0.0408(17) 0.0027(18) -0.001(2) 0.0182(13)
N1 0.0150(17) 0.032(2) 0.0176(17) 0.0019(15) -0.0006(13) 0.0009(15)
N2 0.0118(16) 0.028(2) 0.0228(18) -0.0007(15) -0.0026(14) -0.0015(15)
C1 0.015(2) 0.021(2) 0.020(2) 0.0028(17) 0.0005(17) 0.0011(18)
C2 0.025(3) 0.028(3) 0.024(2) 0.0022(19) -0.0065(19) -0.001(2)
C3 0.027(3) 0.026(2) 0.040(3) 0.001(2) -0.002(2) 0.007(2)
C4 0.019(2) 0.043(4) 0.038(3) 0.012(3) -0.008(2) 0.007(2)
C5 0.026(3) 0.046(3) 0.029(3) 0.001(2) -0.010(2) 0.002(2)
C6 0.025(3) 0.029(3) 0.025(2) -0.0005(19) -0.0054(18) -0.0016(19)
C7 0.018(2) 0.020(2) 0.0206(19) -0.0052(17) -0.0019(15) 0.0014(18)
C8 0.019(3) 0.022(2) 0.0204(19) 0.0049(16) -0.0011(17) -0.002(2)
C9 0.021(3) 0.016(2) 0.032(2) 0.0027(18) -0.0061(19) -0.0021(19)
C10 0.020(3) 0.025(3) 0.035(3) -0.008(2) -0.004(2) 0.005(2)
C11 0.026(3) 0.044(4) 0.024(3) -0.007(3) 0.004(2) -0.001(3)
C12 0.021(2) 0.027(3) 0.022(2) 0.0019(19) 0.0033(17) -0.002(2)
C13 0.019(3) 0.022(3) 0.019(3) -0.004(2) 0.000(2) -0.004(2)
C14 0.024(3) 0.022(3) 0.028(3) 0.007(2) -0.002(2) 0.004(2)
C15 0.025(3) 0.023(3) 0.037(3) 0.014(2) 0.002(2) -0.001(2)
C16 0.024(3) 0.027(3) 0.034(3) 0.005(2) 0.005(2) -0.003(3)
C17 0.018(3) 0.028(3) 0.029(2) 0.001(2) -0.0003(19) 0.002(2)
C18 0.016(2) 0.023(2) 0.0173(19) -0.0017(16) 0.0009(16) -0.0013(18)
C19 0.014(2) 0.034(2) 0.022(2) 0.0026(18) -0.0011(15) 0.0018(17)
C20 0.0107(18) 0.033(2) 0.026(2) 0.0009(16) -0.0026(15) 0.0032(14)
C21 0.016(2) 0.019(2) 0.0189(19) 0.0036(16) -0.0019(16) 0.0016(17)
C22 0.015(3) 0.026(3) 0.027(2) 0.0048(19) -0.0043(18) -0.004(2)
C23 0.018(3) 0.022(3) 0.032(3) -0.002(2) -0.009(2) -0.002(2)
C24 0.027(3) 0.024(3) 0.026(3) -0.008(2) -0.007(2) -0.001(2)
C25 0.015(3) 0.024(3) 0.025(2) -0.0016(19) 0.0001(19) -0.003(2)
C26 0.015(3) 0.013(2) 0.018(2) -0.0025(19) -0.0004(19) -0.0003(19)
C27 0.017(2) 0.019(2) 0.022(2) -0.0024(17) -0.0067(18) 0.0005(18)
C28 0.019(2) 0.025(2) 0.031(2) -0.0024(19) -0.0023(19) 0.0047(19)
C29 0.027(2) 0.023(2) 0.044(3) -0.0039(19) -0.004(3) 0.009(3)
C30 0.023(3) 0.033(3) 0.043(3) -0.010(3) 0.001(2) 0.010(2)
C31 0.023(3) 0.034(3) 0.034(3) -0.008(2) 0.009(2) 0.000(2)
C32 0.024(3) 0.026(2) 0.027(2) -0.0012(18) 0.0011(19) 0.0033(19)
C33 0.012(2) 0.020(2) 0.0156(17) -0.0017(16) 0.0003(13) -0.0001(17)
C34 0.020(3) 0.030(3) 0.0188(19) -0.0022(17) -0.0007(18) -0.004(2)
C35 0.022(3) 0.023(3) 0.027(2) -0.0018(19) 0.0023(18) -0.001(2)
C36 0.017(3) 0.035(3) 0.028(2) 0.016(2) 0.006(2) 0.004(2)
C37 0.022(3) 0.036(3) 0.016(2) 0.006(2) -0.004(2) 0.001(2)
C38 0.021(2) 0.023(2) 0.022(2) 0.0026(18) -0.0003(17) -0.001(2)
C39 0.0188(17) 0.038(2) 0.046(3) -0.004(3) -0.003(3) 0.0030(16)
C40 0.020(3) 0.049(4) 0.025(2) -0.010(2) 0.0002(18) -0.012(3)
C41 0.022(3) 0.040(3) 0.020(2) 0.003(2) 0.0019(17) -0.011(2)
C42 0.090(6) 0.098(6) 0.083(7) -0.035(6) 0.014(6) -0.006(5)
C43 0.052(3) 0.029(3) 0.134(9) -0.013(4) -0.046(5) 0.002(3)

loop_
_atom_type_symbol
_atom_type_scat_dispersion_real
_atom_type_scat_dispersion_imag
_atom_type_scat_Cromer_Mann_a1
_atom_type_scat_Cromer_Mann_b1
_atom_type_scat_Cromer_Mann_a2
_atom_type_scat_Cromer_Mann_b2
_atom_type_scat_Cromer_Mann_a3
_atom_type_scat_Cromer_Mann_b3
_atom_type_scat_Cromer_Mann_a4
_atom_type_scat_Cromer_Mann_b4
_atom_type_scat_Cromer_Mann_c
_atom_type_scat_source
C 0.0033 0.0016 2.3100 20.8439 1.0200 10.2075 1.5886 0.5687 0.8650 51.6512 0.2156 'International Tables Vol C 4.2.6.8 and 6.1.1.4'
H 0.0000 0.0000 0.4930 10.5109 0.3229 26.1257 0.1402 3.1424 0.0408 57.7998 0.0030 'International Tables Vol C 4.2.6.8 and 6.1.1.4'
N 0.0061 0.0033 12.2126 0.0057 3.1322 9.8933 2.0125 28.9975 1.1663 0.5826 -11.5290 'International Tables Vol C 4.2.6.8 and 6.1.1.4'
F 0.0171 0.0103 3.5392 10.2825 2.6412 4.2944 1.5170 0.2615 1.0243 26.1476 0.2776 'International Tables Vol C 4.2.6.8 and 6.1.1.4'
P 0.1023 0.0942 6.4345 1.9067 4.1791 27.1570 1.7800 0.5260 1.4908 68.1645 1.1149 'International Tables Vol C 4.2.6.8 and 6.1.1.4'
Pt -1.7033 8.3905 27.0059 1.5129 17.7639 8.8117 15.7131 0.4246 5.7837 38.6103 11.6883 'International Tables Vol C 4.2.6.8 and 6.1.1.4'
Cl 0.1484 0.1585 11.4604 0.0104 7.1964 1.1662 6.2556 18.5194 1.6455 47.7784 -9.5574 'International Tables Vol C 4.2.6.8 and 6.1.1.4'

loop_
_geom_angle_atom_site_label_1
_geom_angle_atom_site_label_2
_geom_angle_atom_site_label_3
_geom_angle
_geom_angle_publ_flag
P1 Pt1 P2 87.42(5) yes
P1 Pt1 P3 163.39(3) yes
P2 Pt1 P3 84.45(5) yes
P1 Pt1 P4 96.91(4) yes
P2 Pt1 P4 154.96(3) yes
P3 Pt1 P4 96.57(4) yes
Pt1 P1 C1 114.15(16) yes
Pt1 P1 C7 114.45(16) yes
C1 P1 C7 106.7(2) yes
Pt1 P1 C13 113.4(2) yes
C1 P1 C13 102.6(3) yes
C7 P1 C13 104.4(3) yes
Pt1 P2 N1 116.82(14) yes
Pt1 P2 N2 116.19(14) yes
N1 P2 N2 91.43(19) yes
Pt1 P3 C26 116.16(19) yes
Pt1 P3 C27 112.67(15) yes
C26 P3 C27 102.2(3) yes
Pt1 P3 C33 113.61(14) yes
C26 P3 C33 103.4(2) yes
C27 P3 C33 107.7(2) yes
Pt1 P4 C39 117.16(14) yes
Pt1 P4 C40 115.40(19) yes
C39 P4 C40 103.5(3) yes
Pt1 P4 C41 114.82(19) yes
C39 P4 C41 103.7(3) yes
C40 P4 C41 100.0(2) yes
F1 P5 F2 89.9(2) yes
F1 P5 F3 89.9(2) yes
F2 P5 F3 90.93(19) yes
F1 P5 F4 90.0(2) yes
F2 P5 F4 179.6(2) yes
F3 P5 F4 88.7(3) yes
F1 P5 F5 90.7(2) yes
F2 P5 F5 89.7(2) yes
F3 P5 F5 179.1(2) yes
F4 P5 F5 90.7(2) yes
F1 P5 F6 179.7(2) yes
F2 P5 F6 89.8(2) yes
F3 P5 F6 90.2(2) yes
F4 P5 F6 90.3(2) yes
F5 P5 F6 89.2(2) yes
P2 N1 C18 125.8(3) yes
P2 N1 C19 98.8(3) yes
C18 N1 C19 118.3(4) yes
P2 N2 C20 108.4(3) yes
P2 N2 C21 132.3(3) yes
C20 N2 C21 119.2(4) yes
P1 C1 C2 117.7(4) yes
P1 C1 C6 124.5(4) yes
C2 C1 C6 117.7(5) yes
C1 C2 C3 120.6(5) yes
C1 C2 H21 119.5 no
C3 C2 H21 119.9 no
C2 C3 C4 120.2(5) yes
C2 C3 H31 118.7 no
C4 C3 H31 121.1 no
C3 C4 C5 120.6(5) yes
C3 C4 H41 119.3 no
C5 C4 H41 120.1 no
C4 C5 C6 120.0(5) yes
C4 C5 H51 120.3 no
C6 C5 H51 119.7 no
C1 C6 C5 120.9(5) yes
C1 C6 H61 120.4 no
C5 C6 H61 118.7 no
P1 C7 C8 120.5(3) yes
P1 C7 C12 119.7(4) yes
C8 C7 C12 119.7(5) yes
C7 C8 C9 120.0(4) yes
C7 C8 H81 119.4 no
C9 C8 H81 120.5 no
C8 C9 C10 119.5(5) yes
C8 C9 H91 120.9 no
C10 C9 H91 119.6 no
C9 C10 C11 120.3(6) yes
C9 C10 H101 120.5 no
C11 C10 H101 119.2 no
C10 C11 C12 120.6(6) yes
C10 C11 H111 119.4 no
C12 C11 H111 120.0 no
C7 C12 C11 119.8(5) yes
C7 C12 H121 122.1 no
C11 C12 H121 118.1 no
P1 C13 C14 121.1(5) yes
P1 C13 C18 120.4(5) yes
C14 C13 C18 118.5(6) yes
C13 C14 C15 123.0(6) yes
C13 C14 H141 119.4 no
C15 C14 H141 117.6 no
C14 C15 C16 118.6(5) yes
C14 C15 H151 121.0 no
C16 C15 H151 120.4 no
C15 C16 C17 119.9(6) yes
C15 C16 H161 119.8 no
C17 C16 H161 120.4 no
C16 C17 C18 122.6(5) yes
C16 C17 H171 117.7 no
C18 C17 H171 119.7 no
N1 C18 C13 120.9(5) yes
N1 C18 C17 121.5(4) yes
C13 C18 C17 117.4(5) yes
N1 C19 C20 107.9(4) yes
N1 C19 H191 111.5 no
C20 C19 H191 106.7 no
N1 C19 H192 111.0 no
C20 C19 H192 110.6 no
H191 C19 H192 109.1 no
C19 C20 N2 105.1(3) yes
C19 C20 H201 110.8 no
N2 C20 H201 112.0 no
C19 C20 H202 108.7 no
N2 C20 H202 110.4 no
H201 C20 H202 109.7 no
N2 C21 C22 119.1(4) yes
N2 C21 C26 123.2(4) yes
C22 C21 C26 117.7(5) yes
C21 C22 C23 121.4(5) yes
C21 C22 H221 118.7 no
C23 C22 H221 119.9 no
C22 C23 C24 121.1(5) yes
C22 C23 H231 119.1 no
C24 C23 H231 119.7 no
C23 C24 C25 119.7(5) yes
C23 C24 H241 120.8 no
C25 C24 H241 119.6 no
C24 C25 C26 121.3(6) yes
C24 C25 H251 118.5 no
C26 C25 H251 120.1 no
P3 C26 C21 124.2(4) yes
P3 C26 C25 116.7(4) yes
C21 C26 C25 118.9(5) yes
P3 C27 C28 116.5(4) yes
P3 C27 C32 122.2(4) yes
C28 C27 C32 121.3(5) yes
C27 C28 C29 119.0(5) yes
C27 C28 H281 121.0 no
C29 C28 H281 120.0 no
C28 C29 C30 120.6(5) yes
C28 C29 H291 119.8 no
C30 C29 H291 119.6 no
C29 C30 C31 120.1(5) yes
C29 C30 H301 119.9 no
C31 C30 H301 119.9 no
C30 C31 C32 120.1(5) yes
C30 C31 H311 120.7 no
C32 C31 H311 119.2 no
C31 C32 C27 118.8(5) yes
C31 C32 H321 121.0 no
C27 C32 H321 120.2 no
P3 C33 C34 119.7(3) yes
P3 C33 C38 121.5(4) yes
C34 C33 C38 118.8(5) yes
C33 C34 C35 120.1(4) yes
C33 C34 H341 117.9 no
C35 C34 H341 122.0 no
C34 C35 C36 120.6(5) yes
C34 C35 H351 120.0 no
C36 C35 H351 119.4 no
C35 C36 C37 120.0(5) yes
C35 C36 H361 119.3 no
C37 C36 H361 120.6 no
C36 C37 C38 120.0(5) yes
C36 C37 H371 120.2 no
C38 C37 H371 119.7 no
C33 C38 C37 120.4(5) yes
C33 C38 H381 119.4 no
C37 C38 H381 120.2 no
P4 C39 H391 110.2 no
P4 C39 H392 111.0 no
H391 C39 H392 107.6 no
P4 C39 H393 111.2 no
H391 C39 H393 108.1 no
H392 C39 H393 108.6 no
P4 C40 H401 110.9 no
P4 C40 H402 108.3 no
H401 C40 H402 108.9 no
P4 C40 H403 110.0 no
H401 C40 H403 110.1 no
H402 C40 H403 108.7 no
P4 C41 H411 108.8 no
P4 C41 H412 109.0 no
H411 C41 H412 109.6 no
P4 C41 H413 110.6 no
H411 C41 H413 109.6 no
H412 C41 H413 109.2 no
Cl2 C42 Cl4 112.5(5) yes
Cl2 C42 H421 107.6 no
Cl4 C42 H421 107.9 no
Cl2 C42 H422 111.0 no
Cl4 C42 H422 109.2 no
H421 C42 H422 108.6 no
Cl1 C43 Cl3 113.9(4) yes
Cl1 C43 H431 109.5 no
Cl3 C43 H431 108.2 no
Cl1 C43 H432 107.2 no
Cl3 C43 H432 108.2 no
H431 C43 H432 109.8 no

loop_
_geom_bond_atom_site_label_1
_geom_bond_atom_site_label_2
_geom_bond_distance
_geom_bond_publ_flag
Pt1 P1 2.3025(10) yes
Pt1 P2 2.2605(9) yes
Pt1 P3 2.3123(11) yes
Pt1 P4 2.3670(9) yes
Cl1 C43 1.775(6) yes
Cl2 C42 1.776(9) yes
Cl3 C43 1.684(7) yes
Cl4 C42 1.675(9) yes
P1 C1 1.804(5) yes
P1 C7 1.809(5) yes
P1 C13 1.805(7) yes
P2 N1 1.741(4) yes
P2 N2 1.765(4) yes
P3 C26 1.824(6) yes
P3 C27 1.833(5) yes
P3 C33 1.812(5) yes
P4 C39 1.809(4) yes
P4 C40 1.824(5) yes
P4 C41 1.813(5) yes
P5 F1 1.588(3) yes
P5 F2 1.583(4) yes
P5 F3 1.592(4) yes
P5 F4 1.571(4) yes
P5 F5 1.592(4) yes
P5 F6 1.598(3) yes
N1 C18 1.423(6) yes
N1 C19 1.478(5) yes
N2 C20 1.487(5) yes
N2 C21 1.373(6) yes
C1 C2 1.408(7) yes
C1 C6 1.408(6) yes
C2 C3 1.380(8) yes
C2 H21 0.923 no
C3 C4 1.391(8) yes
C3 H31 0.922 no
C4 C5 1.362(8) yes
C4 H41 0.913 no
C5 C6 1.392(7) yes
C5 H51 0.931 no
C6 H61 0.909 no
C7 C8 1.370(7) yes
C7 C12 1.420(6) yes
C8 C9 1.398(7) yes
C8 H81 0.924 no
C9 C10 1.389(8) yes
C9 H91 0.908 no
C10 C11 1.382(10) yes
C10 H101 0.928 no
C11 C12 1.358(9) yes
C11 H111 0.921 no
C12 H121 0.910 no
C13 C14 1.398(8) yes
C13 C18 1.420(8) yes
C14 C15 1.360(9) yes
C14 H141 0.918 no
C15 C16 1.403(9) yes
C15 H151 0.928 no
C16 C17 1.363(7) yes
C16 H161 0.931 no
C17 C18 1.403(7) yes
C17 H171 0.909 no
C19 C20 1.517(6) yes
C19 H191 0.981 no
C19 H192 0.970 no
C20 H201 0.962 no
C20 H202 0.964 no
C21 C22 1.416(7) yes
C21 C26 1.415(8) yes
C22 C23 1.374(7) yes
C22 H221 0.910 no
C23 C24 1.361(9) yes
C23 H231 0.930 no
C24 C25 1.381(8) yes
C24 H241 0.927 no
C25 C26 1.413(7) yes
C25 H251 0.922 no
C27 C28 1.378(7) yes
C27 C32 1.380(7) yes
C28 C29 1.402(8) yes
C28 H281 0.923 no
C29 C30 1.363(9) yes
C29 H291 0.940 no
C30 C31 1.387(8) yes
C30 H301 0.925 no
C31 C32 1.404(7) yes
C31 H311 0.920 no
C32 H321 0.930 no
C33 C34 1.387(7) yes
C33 C38 1.399(6) yes
C34 C35 1.400(7) yes
C34 H341 0.906 no
C35 C36 1.364(7) yes
C35 H351 0.913 no
C36 C37 1.386(9) yes
C36 H361 0.919 no
C37 C38 1.388(9) yes
C37 H371 0.923 no
C38 H381 0.913 no
C39 H391 0.960 no
C39 H392 0.961 no
C39 H393 0.957 no
C40 H401 0.965 no
C40 H402 0.961 no
C40 H403 0.959 no
C41 H411 0.970 no
C41 H412 0.952 no
C41 H413 0.961 no
C42 H421 0.992 no
C42 H422 0.993 no
C43 H431 0.963 no
C43 H432 0.960 no

loop_
_oxford_twin_element_scale_factors
0.4945(7)
0.5055(7)
